data_2001624
loop_
_publ_author_name
'G\/lowiak, T.'
'Dao, C. N.'

_publ_section_title
;
 Structure of pentaaqua(<small>L</small>-serine)holmium(III)
 trichloride
;
_journal_issue 6
_journal_name_full 'Acta Crystallographica Section C'
_journal_page_first 1171
_journal_page_last 1173
_journal_paper_doi 10.1107/S0108270192012514
_journal_volume 49
_journal_year 1993
_chemical_formula_sum 'C3 H17 Cl3 Ho N O8'
_chemical_formula_weight 466.5
_space_group_crystal_system monoclinic
_space_group_IT_number 4
_space_group_name_Hall 'P 2yb'
_space_group_name_H-M_alt 'P 1 21 1'
_atom_type_scat_source IntTabIV
_cell_angle_alpha 90
_cell_angle_beta 90.51(4)
_cell_angle_gamma 90
_cell_formula_units_Z 4
_cell_length_a 8.909(2)
_cell_length_b 19.847(4)
_cell_length_c 7.602(2)
_cell_measurement_reflns_used 15
_cell_measurement_temperature 294
_cell_measurement_theta_max 15
_cell_measurement_theta_min 10
_cell_volume 1344.1(5)
_computing_cell_refinement 'XTL/XTLE (Syntex, 1976)'
_computing_molecular_graphics 'SCHAKAL88 (Keller, 1988)'
_computing_structure_refinement XTL/XTLE
_computing_structure_solution
;
XTL/XTLE [Patterson syntheses and difference Fourier methods (Syntex, 1976)]
;
_diffrn_measurement_device 'Syntex P2~1~'
_diffrn_measurement_method \q/2\q
_diffrn_radiation_type MoK\a
_diffrn_radiation_wavelength 0.71069
_diffrn_reflns_limit_h_max 11
_diffrn_reflns_limit_h_min 0
_diffrn_reflns_limit_k_max 20
_diffrn_reflns_limit_k_min 0
_diffrn_reflns_limit_l_max 9
_diffrn_reflns_limit_l_min -9
_diffrn_reflns_number 3168
_diffrn_reflns_theta_max 32.5
_diffrn_standards_decay_% 3
_diffrn_standards_interval_count 50
_diffrn_standards_number 2
_exptl_absorpt_coefficient_mu 6.58
_exptl_absorpt_correction_T_max 1.35
_exptl_absorpt_correction_T_min 0.83
_exptl_absorpt_correction_type 'refdelf (DIFABS; Walker & Stuart)'
_exptl_crystal_colour Yellow
_exptl_crystal_density_diffrn 2.31
_exptl_crystal_density_meas 2.30
_exptl_crystal_density_method 'flotation in ?'
_exptl_crystal_description Columns
_exptl_crystal_F_000 896
_exptl_crystal_size_max 0.45
_exptl_crystal_size_mid 0.40
_exptl_crystal_size_min 0.30
_refine_diff_density_max 0.38
_refine_diff_density_min -0.38
_refine_ls_goodness_of_fit_obs 4.171
_refine_ls_hydrogen_treatment noref
_refine_ls_number_parameters 288
_refine_ls_number_reflns 2863
_refine_ls_R_factor_obs 0.037
_refine_ls_shift/esd_max 0.03
_refine_ls_structure_factor_coef F
_refine_ls_weighting_details 'w = 1/\s^2^(F)'
_refine_ls_weighting_scheme calc
_refine_ls_wR_factor_obs 0.050
_reflns_number_observed 2863
_reflns_number_total 3168
_reflns_observed_criterion F>6\s(F)
_cod_data_source_file sh1017.cif
_cod_data_source_block sh1017_structure_1_of_1
_cod_depositor_comments
;
 Correcting the space group operator list by replacing the 'x+1,y,z'
 operator with the '-x,y+1/2,-z' operator.

 Antanas Vaitkus,
 2018-01-30

The following automatic conversions were performed:

'_refine_ls_weighting_scheme' value '1/\s^2^(F)' was changed to
'calc'. New tag '_refine_ls_weighting_details' was created. The value
of the new tag was set to 'w = 1/\s^2^(F)'.

Automatic conversion script
Id: cif_fix_values 3143 2015-03-26 13:38:13Z robertas 
;
_cod_original_cell_volume 1344.1
_cod_original_formula_sum 'C3 H17 Cl3 Ho1 N1 O8'
_cod_database_code 2001624

loop_
_space_group_symop_id
_space_group_symop_operation_xyz
1 x,y,z
2 -x,y+1/2,-z

loop_
_atom_site_label
_atom_site_fract_x
_atom_site_fract_y
_atom_site_fract_z
Ho(1) .05396(9) .0 .14869(12)
Ho(2) .55703(9) .20356(3) .14859(11)
Cl(1) -.1766(8) .1116(5) -.3436(9)
Cl(2) .3082(9) .1037(5) .6368(10)
Cl(3) .4409(7) .4323(4) .1655(8)
Cl(4) .0656(7) .2683(4) .8674(8)
Cl(5) .5936(7) .3427(4) .6519(8)
Cl(6) .9440(6) .3611(4) .3518(8)
O(1) .1057(14) .1039(8) .260(2)
O(2) .3324(15) .1512(7) .182(2)
O(3) .3892(17) .2793(7) .298(2)
O(4) -.1764(14) .0558(10) .176(2)
O(5) -.3874(15) .0949(8) .2619(18)
O(6) -.1073(15) -.0717(10) .313(3)
O(7) .3177(15) .0164(9) .099(2)
O(8) .156(2) -.0098(12) .432(2)
O(9) .068(2) .0704(11) -.088(2)
O(10) .1489(17) -.1089(9) .127(2)
O(11) -.0923(17) -.0460(9) -.072(2)
O(12) .8199(15) .1949(10) .079(2)
O(13) .6640(16) .3080(9) .119(2)
O(14) .5646(17) .1395(11) -.106(2)
O(15) .6498(18) .2197(8) .4342(17)
O(16) .4139(19) .2658(8) -.065(2)
N(1) .0327(18) .2076(13) .458(2)
N(2) -.473(2) -.0116(12) .451(3)
C(1) .1984(17) .1554(11) .255(2)
C(2) .157(2) .2220(9) .330(2)
C(3) .2809(18) .2606(9) .420(2)
C(4) -.284(2) .0546(12) .262(3)
C(5) -.3152(19) -.0061(9) .389(2)
C(6) -.2666(17) -.0747(8) .317(2)
H(1) .127 .247 .224
H(2) .232 .302 .479
H(3) .330 .234 .513
H(4) .397 .327 .263
H(5) -.043 .246 .456
H(6) .074 .212 .593
H(7) -.021 .167 .454
H(8) -.254 .002 .498
H(9) -.301 -.081 .191
H(10) -.308 -.115 .386
H(11) -.066 -.096 .407
H(12) -.517 .032 .431
H(13) -.465 -.021 .567
H(14) -.526 -.044 .385
H(15) .385 .047 .130
H(16) .385 -.013 .039
H(17) .151 -.046 .514
H(18) .186 .020 .505
H(19) .150 .093 -.119
H(20) .023 .059 -.194
H(21) .115 -.141 .077
H(22) .231 -.115 .192
H(23) -.191 -.043 -.107
H(24) -.060 -.069 -.142
H(25) .859 .156 .121
H(26) .885 .218 .039
H(27) .615 .346 .154
H(28) .775 .319 .178
H(29) .615 .115 -.154
H(30) .477 .141 -.168
H(31) .658 .260 .482
H(32) .615 .205 .539
H(33) .308 .269 -.077
H(34) .427 .307 -.029

loop_
_geom_angle_atom_site_label_1
_geom_angle_atom_site_label_2
_geom_angle_atom_site_label_3
_geom_angle
O(1) C(1) O(2) 122(2)
O(2) C(1) C(2) 116(2)
N(1) C(2) C(3) 110.0(10)
O(3) C(3) C(2) 110.0(10)
O(4) C(4) C(5) 121(2)
N(2) C(5) C(4) 115(2)
O(6) C(6) C(5) 105.0(10)
O(1) C(1) C(2) 121.0(10)
N(1) C(2) C(1) 105(2)
C(1) C(2) C(3) 116.0(10)
O(4) C(4) O(5) 127(2)
C(5) C(4) O(5) 112(2)
N(2) C(5) C(6) 109(2)
C(4) C(5) C(6) 114.0(10)

loop_
_geom_bond_atom_site_label_1
_geom_bond_atom_site_label_2
_geom_bond_site_symmetry_1
_geom_bond_site_symmetry_2
_geom_bond_distance
_geom_bond_publ_flag
Ho(1) O(1) . . 2.28(2) yes
Ho(1) O(6) . . 2.38(2) yes
Ho(1) O(8) . . 2.34(2) yes
Ho(1) O(10) . . 2.33(2) yes
Ho(2) O(2) . . 2.270(10) yes
Ho(2) O(5) . 2 2.37(2) yes
Ho(2) O(13) . . 2.29(2) yes
Ho(2) O(15) . . 2.340(10) yes
O(1) C(1) . . 1.32(2) yes
O(4) C(4) . . 1.17(3) yes
O(6) C(6) . . 1.42(2) yes
N(1) C(2) . . 1.51(2) yes
C(1) C(2) . . 1.49(3) yes
C(4) C(5) . . 1.57(3) yes
Ho(1) O(4) . . 2.340(10) yes
Ho(1) O(7) . . 2.410(10) yes
Ho(1) O(9) . . 2.28(2) yes
Ho(1) O(11) . . 2.30(2) yes
Ho(2) O(3) . . 2.410(10) yes
Ho(2) O(12) . . 2.410(10) yes
Ho(2) O(14) . . 2.32(2) yes
Ho(2) O(16) . . 2.40(2) yes
O(2) C(1) . . 1.32(2) yes
O(5) C(4) . . 1.22(3) yes
O(3) C(3) . . 1.39(2) yes
N(2) C(5) . . 1.49(3) yes
C(2) C(3) . . 1.50(2) yes
C(5) C(6) . . 1.53(2) yes
